data_4336716
loop_
_publ_author_name
'Nihal Deligonul'
'Thomas G. Gray'

_publ_section_title
;
 Azadipyrromethene Complexes of d8 Metal Centers: Rhodium(I), Iridium(I),
 Palladium(II), and Platinum(II)
;
_journal_name_full 'Inorganic Chemistry'
_journal_page_first 13048
_journal_page_last 13057
_journal_paper_doi 10.1021/ic4017239
_journal_volume 52
_journal_year 2013
_chemical_formula_moiety 'C40 H34 N3 Rh'
_chemical_formula_sum 'C40 H34 N3 Rh'
_chemical_formula_weight 659.61
_chemical_name_systematic
;
 ?
;
_space_group_IT_number 14
_symmetry_cell_setting monoclinic
_symmetry_space_group_name_Hall '-P 2ybc'
_symmetry_space_group_name_H-M 'P 1 21/c 1'
_atom_sites_solution_hydrogens geom
_atom_sites_solution_primary direct
_atom_sites_solution_secondary difmap
_audit_creation_method SHELXL-97
_cell_angle_alpha 90.00
_cell_angle_beta 93.8030(10)
_cell_angle_gamma 90.00
_cell_formula_units_Z 4
_cell_length_a 12.6175(14)
_cell_length_b 10.6330(12)
_cell_length_c 22.807(3)
_cell_measurement_reflns_used 9940
_cell_measurement_temperature 170(2)
_cell_measurement_theta_max 26.90
_cell_measurement_theta_min 2.11
_cell_volume 3053.1(6)
_computing_cell_refinement 'Bruker SMART'
_computing_data_collection 'Bruker SMART'
_computing_data_reduction 'Bruker SAINT'
_computing_molecular_graphics 'Bruker SHELXTL'
_computing_publication_material 'Bruker SHELXTL'
_computing_structure_refinement 'SHELXL-97 (Sheldrick, 1997)'
_computing_structure_solution 'SHELXS-97 (Sheldrick, 1990)'
_diffrn_ambient_temperature 170(2)
_diffrn_measured_fraction_theta_full 0.987
_diffrn_measured_fraction_theta_max 0.987
_diffrn_measurement_device_type 'Bruker AXS APEX II CCD area detector'
_diffrn_measurement_method 'phi and omega scans'
_diffrn_radiation_monochromator graphite
_diffrn_radiation_source 'fine-focus sealed tube'
_diffrn_radiation_type MoK\a
_diffrn_radiation_wavelength 0.71073
_diffrn_reflns_av_R_equivalents 0.0336
_diffrn_reflns_av_sigmaI/netI 0.0289
_diffrn_reflns_limit_h_max 15
_diffrn_reflns_limit_h_min -16
_diffrn_reflns_limit_k_max 13
_diffrn_reflns_limit_k_min -13
_diffrn_reflns_limit_l_max 28
_diffrn_reflns_limit_l_min -29
_diffrn_reflns_number 31284
_diffrn_reflns_theta_full 26.99
_diffrn_reflns_theta_max 26.99
_diffrn_reflns_theta_min 1.79
_diffrn_standards_decay_% none
_diffrn_standards_number 0
_exptl_absorpt_coefficient_mu 0.593
_exptl_absorpt_correction_T_max 0.8885
_exptl_absorpt_correction_T_min 0.8037
_exptl_absorpt_correction_type multi-scan
_exptl_absorpt_process_details 'AXScale in APEX 2 (Bruker, 2004)'
_exptl_crystal_colour red
_exptl_crystal_density_diffrn 1.435
_exptl_crystal_description irregular
_exptl_crystal_F_000 1360
_exptl_crystal_size_max 0.39
_exptl_crystal_size_mid 0.36
_exptl_crystal_size_min 0.20
_refine_diff_density_max 0.427
_refine_diff_density_min -1.183
_refine_diff_density_rms 0.092
_refine_ls_extinction_method none
_refine_ls_goodness_of_fit_ref 1.142
_refine_ls_hydrogen_treatment constr
_refine_ls_matrix_type full
_refine_ls_number_parameters 397
_refine_ls_number_reflns 6556
_refine_ls_number_restraints 0
_refine_ls_restrained_S_all 1.142
_refine_ls_R_factor_all 0.0455
_refine_ls_R_factor_gt 0.0407
_refine_ls_shift/su_max 0.035
_refine_ls_shift/su_mean 0.006
_refine_ls_structure_factor_coef Fsqd
_refine_ls_weighting_details 'calc w=1/[\s^2^(Fo^2^)+(0.1000P)^2^+0.6969P] where P=(Fo^2^+2Fc^2^)/3'
_refine_ls_weighting_scheme calc
_refine_ls_wR_factor_gt 0.1381
_refine_ls_wR_factor_ref 0.1477
_reflns_number_gt 5846
_reflns_number_total 6556
_reflns_threshold_expression >2sigma(I)
_cod_data_source_file ic4017239_si_002_01.cif
_cod_data_source_block nd090409_0m
_cod_database_code 4336716

loop_
_symmetry_equiv_pos_as_xyz
'x, y, z'
'-x, y+1/2, -z+1/2'
'-x, -y, -z'
'x, -y-1/2, z-1/2'

loop_
_atom_site_label
_atom_site_type_symbol
_atom_site_fract_x
_atom_site_fract_y
_atom_site_fract_z
_atom_site_U_iso_or_equiv
_atom_site_adp_type
_atom_site_occupancy
_atom_site_symmetry_multiplicity
_atom_site_calc_flag
_atom_site_refinement_flags
Rh1 Rh 0.696505(16) 0.679655(19) 0.055649(8) 0.02780(12) Uani 1 1 d .
N3 N 0.6259(2) 0.8344(2) 0.09190(10) 0.0321(5) Uani 1 1 d .
N1 N 0.66757(18) 0.5953(2) 0.13582(9) 0.0302(5) Uani 1 1 d .
N2 N 0.49955(19) 0.7058(2) 0.13912(10) 0.0317(5) Uani 1 1 d .
C1 C 0.5277(2) 0.8105(2) 0.11415(12) 0.0328(6) Uani 1 1 d .
C18 C 0.5368(2) 0.5077(3) 0.18943(11) 0.0319(6) Uani 1 1 d .
C27 C 0.8163(2) 0.4551(3) 0.16612(11) 0.0330(6) Uani 1 1 d .
C17 C 0.5630(2) 0.6091(3) 0.15173(11) 0.0302(5) Uani 1 1 d .
C19 C 0.6265(2) 0.4356(3) 0.19631(12) 0.0348(6) Uani 1 1 d .
H19 H 0.6345 0.3607 0.2189 0.042 Uiso 1 1 calc R
C21 C 0.4364(2) 0.4875(3) 0.21683(12) 0.0373(6) Uani 1 1 d .
C5 C 0.3610(3) 0.9404(3) 0.13530(13) 0.0437(7) Uani 1 1 d .
C20 C 0.7048(2) 0.4923(3) 0.16383(11) 0.0319(6) Uani 1 1 d .
C12 C 0.8264(3) 0.9689(3) 0.07913(13) 0.0431(7) Uani 1 1 d .
H12 H 0.8328 0.8927 0.1008 0.052 Uiso 1 1 calc R
C16 C 0.7196(3) 1.1331(3) 0.03381(14) 0.0473(8) Uani 1 1 d .
H16 H 0.6523 1.1708 0.0245 0.057 Uiso 1 1 calc R
C28 C 0.8446(3) 0.3300(3) 0.16620(15) 0.0433(8) Uani 1 1 d .
H28 H 0.7910 0.2672 0.1628 0.052 Uiso 1 1 calc R
C11 C 0.7261(3) 1.0197(3) 0.06535(12) 0.0358(6) Uani 1 1 d .
C3 C 0.5348(3) 1.0167(3) 0.09722(13) 0.0410(7) Uani 1 1 d .
H3 H 0.5195 1.1041 0.0945 0.049 Uiso 1 1 calc R
C23 C 0.2709(3) 0.5593(4) 0.25090(16) 0.0582(10) Uani 1 1 d .
H23 H 0.2215 0.6256 0.2552 0.070 Uiso 1 1 calc R
C2 C 0.4682(2) 0.9263(3) 0.11527(12) 0.0382(7) Uani 1 1 d .
C6 C 0.2877(3) 0.8430(4) 0.13104(19) 0.0559(9) Uani 1 1 d .
H6 H 0.3069 0.7650 0.1145 0.067 Uiso 1 1 calc R
C22 C 0.3643(3) 0.5837(3) 0.22462(15) 0.0483(8) Uani 1 1 d .
H22 H 0.3792 0.6665 0.2119 0.058 Uiso 1 1 calc R
C15 C 0.8098(4) 1.1898(3) 0.01648(19) 0.0550(10) Uani 1 1 d .
H15 H 0.8043 1.2662 -0.0051 0.066 Uiso 1 1 calc R
C32 C 0.8963(3) 0.5455(3) 0.17116(14) 0.0447(7) Uani 1 1 d .
H32 H 0.8784 0.6323 0.1710 0.054 Uiso 1 1 calc R
C10 C 0.3291(3) 1.0534(3) 0.15836(14) 0.0512(8) Uani 1 1 d .
H10 H 0.3773 1.1221 0.1613 0.061 Uiso 1 1 calc R
C4 C 0.6312(2) 0.9585(3) 0.08303(12) 0.0351(6) Uani 1 1 d .
C24 C 0.2482(3) 0.4432(4) 0.27055(14) 0.0606(11) Uani 1 1 d .
H24 H 0.1838 0.4281 0.2887 0.073 Uiso 1 1 calc R
C13 C 0.9154(3) 1.0270(3) 0.06194(16) 0.0521(8) Uani 1 1 d .
H13 H 0.9833 0.9915 0.0720 0.063 Uiso 1 1 calc R
C14 C 0.9072(4) 1.1381(4) 0.02977(18) 0.0592(10) Uani 1 1 d .
H14 H 0.9692 1.1777 0.0171 0.071 Uiso 1 1 calc R
C8 C 0.1575(3) 0.9701(4) 0.17381(16) 0.0625(11) Uani 1 1 d .
H8 H 0.0885 0.9800 0.1875 0.075 Uiso 1 1 calc R
C26 C 0.4120(3) 0.3686(4) 0.23710(15) 0.0484(8) Uani 1 1 d .
H26 H 0.4601 0.3012 0.2324 0.058 Uiso 1 1 calc R
C31 C 1.0005(3) 0.5095(4) 0.17635(16) 0.0543(9) Uani 1 1 d .
H31 H 1.0545 0.5718 0.1798 0.065 Uiso 1 1 calc R
C29 C 0.9502(3) 0.2951(4) 0.17114(17) 0.0553(9) Uani 1 1 d .
H29 H 0.9687 0.2085 0.1707 0.066 Uiso 1 1 calc R
C30 C 1.0283(3) 0.3839(4) 0.17661(15) 0.0560(9) Uani 1 1 d .
H30 H 1.1009 0.3597 0.1805 0.067 Uiso 1 1 calc R
C25 C 0.3193(3) 0.3470(4) 0.26393(17) 0.0610(11) Uani 1 1 d .
H25 H 0.3044 0.2652 0.2780 0.073 Uiso 1 1 calc R
C9 C 0.2276(4) 1.0674(4) 0.17724(16) 0.0620(11) Uani 1 1 d .
H9 H 0.2067 1.1458 0.1927 0.074 Uiso 1 1 calc R
C33 C 0.8040(2) 0.5440(3) 0.02474(12) 0.0350(6) Uani 1 1 d .
H33 H 0.8450 0.4973 0.0569 0.042 Uiso 1 1 calc R
C35 C 0.8134(3) 0.6978(3) -0.05860(13) 0.0419(8) Uani 1 1 d .
H35A H 0.8652 0.7586 -0.0730 0.050 Uiso 1 1 calc R
H35B H 0.7777 0.6554 -0.0931 0.050 Uiso 1 1 calc R
C40 C 0.7016(3) 0.5016(3) 0.01384(13) 0.0392(7) Uani 1 1 d .
H40 H 0.6826 0.4298 0.0395 0.047 Uiso 1 1 calc R
C36 C 0.7316(2) 0.7681(3) -0.02577(12) 0.0368(6) Uani 1 1 d .
H36 H 0.7437 0.8609 -0.0229 0.044 Uiso 1 1 calc R
C34 C 0.8723(3) 0.6004(3) -0.01988(14) 0.0455(7) Uani 1 1 d .
H34A H 0.8981 0.5325 -0.0450 0.055 Uiso 1 1 calc R
H34B H 0.9350 0.6405 0.0007 0.055 Uiso 1 1 calc R
C37 C 0.6262(2) 0.7326(3) -0.02678(12) 0.0429(7) Uani 1 1 d .
H37 H 0.5758 0.8049 -0.0251 0.051 Uiso 1 1 calc R
C39 C 0.6426(3) 0.5007(4) -0.04634(14) 0.0520(8) Uani 1 1 d .
H39A H 0.6943 0.4906 -0.0768 0.062 Uiso 1 1 calc R
H39B H 0.5936 0.4279 -0.0491 0.062 Uiso 1 1 calc R
C38 C 0.5797(3) 0.6207(4) -0.05808(14) 0.0550(9) Uani 1 1 d .
H38A H 0.5751 0.6376 -0.1009 0.066 Uiso 1 1 calc R
H38B H 0.5065 0.6079 -0.0461 0.066 Uiso 1 1 calc R
C7 C 0.1869(3) 0.8579(5) 0.1506(2) 0.0670(11) Uani 1 1 d .
H7 H 0.1381 0.7899 0.1479 0.080 Uiso 1 1 calc R

loop_
_atom_site_aniso_label
_atom_site_aniso_U_11
_atom_site_aniso_U_22
_atom_site_aniso_U_33
_atom_site_aniso_U_23
_atom_site_aniso_U_13
_atom_site_aniso_U_12
Rh1 0.03348(18) 0.02598(17) 0.02391(16) -0.00053(6) 0.00161(11) 0.00327(7)
N3 0.0414(14) 0.0280(11) 0.0269(11) 0.0008(8) 0.0030(10) 0.0070(9)
N1 0.0344(12) 0.0284(11) 0.0281(11) -0.0008(9) 0.0032(9) 0.0037(9)
N2 0.0349(12) 0.0338(11) 0.0257(11) -0.0039(9) -0.0025(9) 0.0049(10)
C1 0.0363(15) 0.0352(15) 0.0264(13) -0.0031(10) -0.0016(11) 0.0085(11)
C18 0.0372(14) 0.0324(13) 0.0257(12) -0.0035(10) 0.0003(10) -0.0021(11)
C27 0.0353(14) 0.0399(15) 0.0237(12) 0.0041(10) 0.0003(10) 0.0029(12)
C17 0.0338(14) 0.0313(13) 0.0255(12) -0.0050(10) 0.0009(10) -0.0004(11)
C19 0.0412(15) 0.0327(14) 0.0301(13) 0.0035(11) -0.0006(11) -0.0030(12)
C21 0.0397(16) 0.0474(17) 0.0246(12) -0.0005(12) 0.0009(11) -0.0077(13)
C5 0.0505(18) 0.0504(18) 0.0298(14) 0.0020(13) 0.0007(12) 0.0213(15)
C20 0.0397(15) 0.0292(13) 0.0264(12) 0.0016(10) -0.0008(11) 0.0011(11)
C12 0.0539(19) 0.0398(16) 0.0351(15) 0.0028(12) 0.0003(13) 0.0026(14)
C16 0.067(2) 0.0329(16) 0.0424(17) 0.0044(13) 0.0060(15) 0.0069(15)
C28 0.052(2) 0.0391(17) 0.0386(17) 0.0036(12) -0.0008(14) 0.0095(13)
C11 0.0504(16) 0.0262(13) 0.0304(13) -0.0037(11) 0.0000(12) 0.0014(12)
C3 0.0542(18) 0.0339(15) 0.0346(14) 0.0022(12) 0.0006(13) 0.0173(13)
C23 0.0454(19) 0.081(3) 0.0494(19) -0.0204(19) 0.0145(15) -0.0065(18)
C2 0.0477(17) 0.0389(15) 0.0276(13) -0.0004(11) -0.0013(12) 0.0146(13)
C6 0.048(2) 0.062(2) 0.057(2) -0.0139(18) -0.0001(17) 0.0153(18)
C22 0.0492(19) 0.0513(19) 0.0453(17) -0.0138(15) 0.0105(14) -0.0052(15)
C15 0.079(3) 0.0323(17) 0.055(2) 0.0038(14) 0.010(2) -0.0023(16)
C32 0.0428(17) 0.0446(17) 0.0461(17) 0.0003(14) -0.0026(14) 0.0022(14)
C10 0.066(2) 0.0461(18) 0.0435(17) 0.0102(14) 0.0152(15) 0.0238(16)
C4 0.0486(17) 0.0278(13) 0.0285(13) 0.0017(10) -0.0011(11) 0.0083(12)
C24 0.0434(19) 0.106(3) 0.0319(16) 0.0104(18) 0.0012(14) -0.014(2)
C13 0.053(2) 0.051(2) 0.0514(19) -0.0013(15) -0.0017(15) -0.0049(16)
C14 0.071(3) 0.048(2) 0.060(2) -0.0048(18) 0.0145(19) -0.014(2)
C8 0.053(2) 0.088(3) 0.047(2) 0.0076(19) 0.0065(16) 0.031(2)
C26 0.0376(16) 0.062(2) 0.0446(17) 0.0220(16) -0.0063(13) -0.0050(15)
C31 0.0399(18) 0.071(2) 0.0511(19) -0.0007(17) -0.0019(14) -0.0039(17)
C29 0.058(2) 0.057(2) 0.051(2) -0.0041(17) 0.0034(17) 0.0282(18)
C30 0.0393(18) 0.087(3) 0.0415(17) -0.0044(18) -0.0011(14) 0.0153(19)
C25 0.043(2) 0.090(3) 0.048(2) 0.037(2) -0.0073(16) -0.0164(19)
C9 0.076(3) 0.064(2) 0.049(2) 0.0114(17) 0.0200(18) 0.038(2)
C33 0.0418(15) 0.0291(13) 0.0353(14) -0.0010(11) 0.0107(12) 0.0104(12)
C35 0.048(2) 0.0455(18) 0.0329(17) 0.0075(12) 0.0087(15) -0.0005(13)
C40 0.0558(18) 0.0282(13) 0.0349(14) -0.0069(11) 0.0124(13) -0.0058(13)
C36 0.0508(17) 0.0323(14) 0.0274(13) 0.0053(11) 0.0029(12) 0.0051(13)
C34 0.0410(17) 0.0546(19) 0.0423(17) 0.0056(14) 0.0122(13) 0.0058(15)
C37 0.0473(17) 0.057(2) 0.0241(13) -0.0003(13) -0.0022(12) 0.0178(15)
C39 0.063(2) 0.055(2) 0.0384(16) -0.0141(15) 0.0058(15) -0.0201(17)
C38 0.0475(19) 0.085(3) 0.0322(15) -0.0061(17) -0.0028(13) -0.0070(19)
C7 0.043(2) 0.085(3) 0.072(3) -0.010(2) -0.0006(18) 0.014(2)

loop_
_atom_type_symbol
_atom_type_description
_atom_type_scat_dispersion_real
_atom_type_scat_dispersion_imag
_atom_type_scat_source
C C 0.0033 0.0016 'International Tables Vol C Tables 4.2.6.8 and 6.1.1.4'
H H 0.0000 0.0000 'International Tables Vol C Tables 4.2.6.8 and 6.1.1.4'
N N 0.0061 0.0033 'International Tables Vol C Tables 4.2.6.8 and 6.1.1.4'
Rh Rh -1.1178 0.9187 'International Tables Vol C Tables 4.2.6.8 and 6.1.1.4'

loop_
_geom_angle_atom_site_label_1
_geom_angle_atom_site_label_2
_geom_angle_atom_site_label_3
_geom_angle
N3 Rh1 N1 83.51(9)
N3 Rh1 C37 88.68(11)
N1 Rh1 C37 144.04(11)
N3 Rh1 C40 156.22(11)
N1 Rh1 C40 91.28(10)
C37 Rh1 C40 81.98(13)
N3 Rh1 C33 166.03(11)
N1 Rh1 C33 98.67(9)
C37 Rh1 C33 97.21(11)
C40 Rh1 C33 37.75(11)
N3 Rh1 C36 96.67(10)
N1 Rh1 C36 178.09(10)
C37 Rh1 C36 37.86(12)
C40 Rh1 C36 89.31(11)
C33 Rh1 C36 80.70(11)
C4 N3 C1 106.9(2)
C4 N3 Rh1 134.2(2)
C1 N3 Rh1 114.67(17)
C20 N1 C17 105.6(2)
C20 N1 Rh1 133.90(18)
C17 N1 Rh1 113.85(17)
C1 N2 C17 125.3(3)
N2 C1 N3 125.9(2)
N2 C1 C2 124.1(3)
N3 C1 C2 109.1(2)
C19 C18 C17 105.6(2)
C19 C18 C21 126.9(3)
C17 C18 C21 127.5(3)
C28 C27 C32 118.7(3)
C28 C27 C20 120.7(3)
C32 C27 C20 120.5(3)
N2 C17 N1 126.3(2)
N2 C17 C18 123.7(2)
N1 C17 C18 109.7(2)
C18 C19 C20 107.6(2)
C18 C19 H19 126.2
C20 C19 H19 126.2
C26 C21 C22 117.8(3)
C26 C21 C18 119.6(3)
C22 C21 C18 122.6(3)
C10 C5 C6 117.7(3)
C10 C5 C2 120.5(3)
C6 C5 C2 121.8(3)
N1 C20 C19 111.5(2)
N1 C20 C27 123.1(2)
C19 C20 C27 125.0(2)
C13 C12 C11 120.9(3)
C13 C12 H12 119.5
C11 C12 H12 119.5
C15 C16 C11 120.3(3)
C15 C16 H16 119.8
C11 C16 H16 119.8
C29 C28 C27 120.6(3)
C29 C28 H28 119.7
C27 C28 H28 119.7
C12 C11 C16 118.0(3)
C12 C11 C4 121.3(3)
C16 C11 C4 120.6(3)
C2 C3 C4 108.4(3)
C2 C3 H3 125.8
C4 C3 H3 125.8
C24 C23 C22 121.4(4)
C24 C23 H23 119.3
C22 C23 H23 119.3
C3 C2 C1 105.4(3)
C3 C2 C5 128.7(3)
C1 C2 C5 125.9(3)
C7 C6 C5 121.0(4)
C7 C6 H6 119.5
C5 C6 H6 119.5
C23 C22 C21 120.1(4)
C23 C22 H22 119.9
C21 C22 H22 119.9
C14 C15 C16 120.9(3)
C14 C15 H15 119.6
C16 C15 H15 119.6
C31 C32 C27 120.1(3)
C31 C32 H32 119.9
C27 C32 H32 119.9
C5 C10 C9 120.7(4)
C5 C10 H10 119.7
C9 C10 H10 119.7
N3 C4 C3 110.1(3)
N3 C4 C11 122.6(3)
C3 C4 C11 127.2(3)
C23 C24 C25 119.2(3)
C23 C24 H24 120.4
C25 C24 H24 120.4
C12 C13 C14 120.1(4)
C12 C13 H13 119.9
C14 C13 H13 119.9
C15 C14 C13 119.7(4)
C15 C14 H14 120.2
C13 C14 H14 120.2
C9 C8 C7 119.6(4)
C9 C8 H8 120.2
C7 C8 H8 120.2
C25 C26 C21 121.0(4)
C25 C26 H26 119.5
C21 C26 H26 119.5
C32 C31 C30 121.0(3)
C32 C31 H31 119.5
C30 C31 H31 119.5
C30 C29 C28 120.6(3)
C30 C29 H29 119.7
C28 C29 H29 119.7
C29 C30 C31 119.1(3)
C29 C30 H30 120.4
C31 C30 H30 120.4
C24 C25 C26 120.4(4)
C24 C25 H25 119.8
C26 C25 H25 119.8
C8 C9 C10 120.7(4)
C8 C9 H9 119.6
C10 C9 H9 119.6
C40 C33 C34 125.7(3)
C40 C33 Rh1 70.78(16)
C34 C33 Rh1 111.12(19)
C40 C33 H33 113.8
C34 C33 H33 113.8
Rh1 C33 H33 113.8
C36 C35 C34 111.8(2)
C36 C35 H35A 109.3
C34 C35 H35A 109.3
C36 C35 H35B 109.3
C34 C35 H35B 109.3
H35A C35 H35B 107.9
C33 C40 C39 124.3(3)
C33 C40 Rh1 71.47(16)
C39 C40 Rh1 112.6(2)
C33 C40 H40 113.7
C39 C40 H40 113.7
Rh1 C40 H40 113.7
C37 C36 C35 123.0(3)
C37 C36 Rh1 69.04(16)
C35 C36 Rh1 113.43(19)
C37 C36 H36 114.4
C35 C36 H36 114.4
Rh1 C36 H36 114.4
C33 C34 C35 112.7(3)
C33 C34 H34A 109.1
C35 C34 H34A 109.1
C33 C34 H34B 109.1
C35 C34 H34B 109.1
H34A C34 H34B 107.8
C36 C37 C38 125.1(3)
C36 C37 Rh1 73.10(16)
C38 C37 Rh1 110.2(2)
C36 C37 H37 113.7
C38 C37 H37 113.7
Rh1 C37 H37 113.7
C38 C39 C40 112.0(3)
C38 C39 H39A 109.2
C40 C39 H39A 109.2
C38 C39 H39B 109.2
C40 C39 H39B 109.2
H39A C39 H39B 107.9
C37 C38 C39 113.7(3)
C37 C38 H38A 108.8
C39 C38 H38A 108.8
C37 C38 H38B 108.8
C39 C38 H38B 108.8
H38A C38 H38B 107.7
C8 C7 C6 120.3(5)
C8 C7 H7 119.9
C6 C7 H7 119.9

loop_
_geom_bond_atom_site_label_1
_geom_bond_atom_site_label_2
_geom_bond_distance
Rh1 N3 2.069(2)
Rh1 N1 2.090(2)
Rh1 C37 2.102(3)
Rh1 C40 2.123(3)
Rh1 C33 2.132(3)
Rh1 C36 2.153(3)
N3 C4 1.337(3)
N3 C1 1.393(4)
N1 C20 1.337(3)
N1 C17 1.399(3)
N2 C1 1.310(4)
N2 C17 1.323(4)
C1 C2 1.443(4)
C18 C19 1.368(4)
C18 C17 1.431(4)
C18 C21 1.464(4)
C27 C28 1.377(4)
C27 C32 1.393(4)
C27 C20 1.459(4)
C19 C20 1.409(4)
C19 H19 0.9500
C21 C26 1.387(4)
C21 C22 1.388(5)
C5 C10 1.381(4)
C5 C6 1.388(6)
C5 C2 1.463(4)
C12 C13 1.362(5)
C12 C11 1.393(5)
C12 H12 0.9500
C16 C15 1.369(6)
C16 C11 1.404(4)
C16 H16 0.9500
C28 C29 1.381(5)
C28 H28 0.9500
C11 C4 1.443(4)
C3 C2 1.359(5)
C3 C4 1.421(4)
C3 H3 0.9500
C23 C24 1.350(6)
C23 C22 1.382(5)
C23 H23 0.9500
C6 C7 1.384(6)
C6 H6 0.9500
C22 H22 0.9500
C15 C14 1.362(6)
C15 H15 0.9500
C32 C31 1.366(5)
C32 H32 0.9500
C10 C9 1.387(5)
C10 H10 0.9500
C24 C25 1.376(6)
C24 H24 0.9500
C13 C14 1.391(5)
C13 H13 0.9500
C14 H14 0.9500
C8 C9 1.360(6)
C8 C7 1.366(6)
C8 H8 0.9500
C26 C25 1.375(5)
C26 H26 0.9500
C31 C30 1.381(6)
C31 H31 0.9500
C29 C30 1.364(6)
C29 H29 0.9500
C30 H30 0.9500
C25 H25 0.9500
C9 H9 0.9500
C33 C40 1.376(4)
C33 C34 1.501(4)
C33 H33 1.0000
C35 C36 1.512(4)
C35 C34 1.522(4)
C35 H35A 0.9900
C35 H35B 0.9900
C40 C39 1.517(4)
C40 H40 1.0000
C36 C37 1.381(4)
C36 H36 1.0000
C34 H34A 0.9900
C34 H34B 0.9900
C37 C38 1.488(5)
C37 H37 1.0000
C39 C38 1.517(5)
C39 H39A 0.9900
C39 H39B 0.9900
C38 H38A 0.9900
C38 H38B 0.9900
C7 H7 0.9500
